data_1566531
loop_
_publ_author_name
'Weinert, Hanns Micha'
'W\"olper, Christoph'
'Schulz, Stephan'

_publ_section_title
;
 Synthesis of Distibiranes and Azadistibiranes by Cycloaddition Reactions
 of Distibenes with Diazomethanes and Azides
;
_journal_name_full 'Chemical Science'
_journal_paper_doi 10.1039/D2SC00314G
_journal_year 2022
_chemical_formula_sum 'C72.5 H102 F3 Ga2 N7 Sb2'
_chemical_formula_weight 1511.54
_space_group_crystal_system triclinic
_space_group_IT_number 2
_space_group_name_Hall '-P 1'
_space_group_name_H-M_alt 'P -1'
_atom_sites_solution_hydrogens geom
_atom_sites_solution_primary direct
_atom_sites_solution_secondary difmap
_audit_creation_method SHELXL-2017/1
_audit_update_record
;
2021-12-16 deposited with the CCDC.	2022-03-03 downloaded from the CCDC.
;
_cell_angle_alpha 102.129(2)
_cell_angle_beta 92.993(2)
_cell_angle_gamma 98.869(3)
_cell_formula_units_Z 2
_cell_length_a 10.6581(5)
_cell_length_b 12.7136(6)
_cell_length_c 27.5744(13)
_cell_measurement_reflns_used 9083
_cell_measurement_temperature 100(2)
_cell_measurement_theta_max 33.43
_cell_measurement_theta_min 2.49
_cell_volume 3595.5(3)
_computing_cell_refinement 'BRUKER APEX3(v2019.1-0)'
_computing_data_collection 'BRUKER APEX3(v2019.1-0)'
_computing_data_reduction 'BRUKER APEX3(v2019.1-0)'
_computing_molecular_graphics 'ORTEP/PLATON (Spek)'
_computing_publication_material 'BRUKER AXS SHELXTL (c) 2008 / Vers. 2008/4'
_computing_structure_refinement 'SHELXL-2017/1 (Sheldrick, 2017)'
_computing_structure_solution 'BRUKER APEX3(v2019.1-0)'
_diffrn_ambient_temperature 100(2)
_diffrn_detector_area_resol_mean 512
_diffrn_measured_fraction_theta_full 0.998
_diffrn_measured_fraction_theta_max 0.985
_diffrn_measurement_device_type 'Bruker D8 KAPPA II (APEX II detector)'
_diffrn_measurement_method 'Data collection strategy APEX 3/QUEEN'
_diffrn_radiation_monochromator 'Triumph Goebel mirror'
_diffrn_radiation_source 'fine-focus sealed tube'
_diffrn_radiation_type MoK\a
_diffrn_radiation_wavelength 0.71073
_diffrn_reflns_av_R_equivalents 0.0415
_diffrn_reflns_av_unetI/netI 0.0317
_diffrn_reflns_Laue_measured_fraction_full 0.998
_diffrn_reflns_Laue_measured_fraction_max 0.985
_diffrn_reflns_limit_h_max 16
_diffrn_reflns_limit_h_min -16
_diffrn_reflns_limit_k_max 19
_diffrn_reflns_limit_k_min -19
_diffrn_reflns_limit_l_max 42
_diffrn_reflns_limit_l_min -42
_diffrn_reflns_number 190515
_diffrn_reflns_point_group_measured_fraction_full 0.998
_diffrn_reflns_point_group_measured_fraction_max 0.985
_diffrn_reflns_theta_full 25.242
_diffrn_reflns_theta_max 33.683
_diffrn_reflns_theta_min 0.758
_exptl_absorpt_coefficient_mu 1.537
_exptl_absorpt_correction_T_max 0.75
_exptl_absorpt_correction_T_min 0.55
_exptl_absorpt_correction_type multi-scan
_exptl_absorpt_process_details
; 
 SADABS
 R.H. Blessing, Acta Cryst. (1995) A51 33-38 
;
_exptl_crystal_colour orange
_exptl_crystal_density_diffrn 1.396
_exptl_crystal_description tablet
_exptl_crystal_F_000 1554
_exptl_crystal_size_max 0.392
_exptl_crystal_size_mid 0.197
_exptl_crystal_size_min 0.126
_refine_diff_density_max 2.725
_refine_diff_density_min -1.306
_refine_diff_density_rms 0.136
_refine_ls_extinction_method none
_refine_ls_goodness_of_fit_ref 1.132
_refine_ls_hydrogen_treatment constr
_refine_ls_matrix_type full
_refine_ls_number_parameters 1250
_refine_ls_number_reflns 28194
_refine_ls_number_restraints 2926
_refine_ls_restrained_S_all 1.137
_refine_ls_R_factor_all 0.0720
_refine_ls_R_factor_gt 0.0457
_refine_ls_shift/su_max 0.003
_refine_ls_shift/su_mean 0.000
_refine_ls_structure_factor_coef Fsqd
_refine_ls_weighting_details 'w=1/[\s^2^(Fo^2^)+(0.0400P)^2^+11.3395P] where P=(Fo^2^+2Fc^2^)/3'
_refine_ls_weighting_scheme calc
_refine_ls_wR_factor_gt 0.1082
_refine_ls_wR_factor_ref 0.1266
_reflns_Friedel_coverage 0.000
_reflns_number_gt 21619
_reflns_number_total 28194
_reflns_threshold_expression 'I > 2\s(I)'
_cod_data_source_file d2sc00314g2.cif
_cod_data_source_block mw_125_5m
_cod_depositor_comments
;
The following automatic conversions were performed:

data item '_atom_sites_solution_secondary' value 'diffmap' was
changed to 'difmap'.

Automatic conversion script
Id: cif_fix_values 7556 2019-12-06 15:28:31Z antanas 
;
_cod_original_cell_volume 3595.4(3)
_cod_original_formula_sum 'C72.50 H102 F3 Ga2 N7 Sb2'
_cod_database_code 1566531
_shelx_shelxl_version_number 2017/1
_shelx_space_group_comment
;
The symmetry employed for this shelxl refinement is uniquely defined
by the following loop, which should always be used as a source of
symmetry information in preference to the above space-group names.
They are only intended as comments.
;
_shelx_estimated_absorpt_t_min 0.584
_shelx_estimated_absorpt_t_max 0.830

loop_
_space_group_symop_operation_xyz
'x, y, z'
'-x, -y, -z'

loop_
_atom_site_label
_atom_site_type_symbol
_atom_site_fract_x
_atom_site_fract_y
_atom_site_fract_z
_atom_site_U_iso_or_equiv
_atom_site_adp_type
_atom_site_occupancy
_atom_site_site_symmetry_order
_atom_site_calc_flag
_atom_site_refinement_flags_posn
_atom_site_refinement_flags_adp
_atom_site_refinement_flags_occupancy
_atom_site_disorder_assembly
_atom_site_disorder_group
Sb1 Sb 0.36312(2) 0.29293(2) 0.71634(2) 0.01547(4) Uani 1 1 d . . . . .
Ga1 Ga 0.24286(3) 0.21307(2) 0.62677(2) 0.01161(5) Uani 1 1 d . . . . .
N5 N 0.0656(2) 0.1834(2) 0.61712(9) 0.0173(4) Uani 1 1 d . . . . .
N7 N 0.3312(3) 0.4557(2) 0.72595(10) 0.0233(5) Uani 1 1 d . . . . .
N1_1 N 0.3171(2) 0.28506(18) 0.57506(8) 0.0140(4) Uani 1 1 d . . . . .
N2_1 N 0.2923(2) 0.06949(18) 0.59677(8) 0.0135(4) Uani 1 1 d . . . . .
C1_1 C 0.3168(2) 0.2263(2) 0.52849(9) 0.0163(4) Uani 1 1 d . . . . .
C2_1 C 0.2989(3) 0.1125(2) 0.51596(9) 0.0171(5) Uani 1 1 d . . . . .
H2_1 H 0.284679 0.079876 0.481400 0.020 Uiso 1 1 calc R U . . .
C3_1 C 0.2994(3) 0.0397(2) 0.54822(9) 0.0163(4) Uani 1 1 d . . . . .
C4_1 C 0.3399(3) 0.2841(2) 0.48639(10) 0.0214(5) Uani 1 1 d . . . . .
H4A_1 H 0.301909 0.235575 0.454892 0.032 Uiso 1 1 calc R U . . .
H4B_1 H 0.431870 0.304199 0.484656 0.032 Uiso 1 1 calc R U . . .
H4C_1 H 0.301037 0.350188 0.492305 0.032 Uiso 1 1 calc R U . . .
C5_1 C 0.3090(3) -0.0764(2) 0.52369(11) 0.0224(5) Uani 1 1 d . . . . .
H5A_1 H 0.227730 -0.112269 0.504802 0.034 Uiso 1 1 calc R U . . .
H5B_1 H 0.328453 -0.116022 0.549269 0.034 Uiso 1 1 calc R U . . .
H5C_1 H 0.376931 -0.076254 0.501089 0.034 Uiso 1 1 calc R U . . .
C6_1 C 0.3708(2) 0.3998(2) 0.58600(9) 0.0156(4) Uani 1 1 d D . . . .
C7_1 C 0.2925(3) 0.4787(2) 0.59848(10) 0.0186(5) Uani 1 1 d D . . . .
C8_1 C 0.3481(3) 0.5887(2) 0.60979(12) 0.0237(5) Uani 1 1 d D . . . .
H8_1 H 0.295675 0.642738 0.618145 0.028 Uiso 1 1 calc R U . . .
C9_1 C 0.4779(3) 0.6206(2) 0.60909(12) 0.0243(6) Uani 1 1 d D . . . .
H9_1 H 0.514202 0.695902 0.617052 0.029 Uiso 1 1 calc R U . . .
C10_1 C 0.5546(3) 0.5423(2) 0.59673(11) 0.0219(5) Uani 1 1 d D . . . .
H10_1 H 0.643662 0.564592 0.596090 0.026 Uiso 1 1 calc R U . . .
C11_1 C 0.5038(3) 0.4312(2) 0.58519(10) 0.0176(5) Uani 1 1 d D . . . .
C12_1 C 0.1481(3) 0.4489(2) 0.59708(12) 0.0228(5) Uani 1 1 d D . . . .
H12_1 H 0.127434 0.370413 0.598828 0.027 Uiso 1 1 calc R U . . .
C13_1 C 0.0849(3) 0.4607(3) 0.54785(13) 0.0340(7) Uani 1 1 d D . . . .
H13A_1 H 0.112693 0.410027 0.520197 0.051 Uiso 1 1 calc R U . . .
H13B_1 H 0.109466 0.535707 0.543851 0.051 Uiso 1 1 calc R U . . .
H13C_1 H -0.007957 0.443928 0.547976 0.051 Uiso 1 1 calc R U . . .
C14_1 C 0.0930(3) 0.5161(3) 0.64099(13) 0.0323(7) Uani 1 1 d D . . . .
H14A_1 H 0.101678 0.592088 0.637737 0.048 Uiso 1 1 calc R U . . .
H14B_1 H 0.139287 0.512915 0.672161 0.048 Uiso 1 1 calc R U . . .
H14C_1 H 0.002601 0.486278 0.641232 0.048 Uiso 1 1 calc R U . . .
C15_1 C 0.5953(3) 0.3502(2) 0.57340(11) 0.0226(5) Uani 1 1 d D . . . .
H15_1 H 0.543386 0.276274 0.559793 0.027 Uiso 1 1 calc R U . . .
C16_1 C 0.6847(3) 0.3769(3) 0.53406(14) 0.0325(7) Uani 1 1 d D . . . .
H16A_1 H 0.633960 0.380445 0.503951 0.049 Uiso 1 1 calc R U . . .
H16B_1 H 0.737271 0.319841 0.525919 0.049 Uiso 1 1 calc R U . . .
H16C_1 H 0.739924 0.447430 0.547241 0.049 Uiso 1 1 calc R U . . .
C17_1 C 0.6741(3) 0.3451(3) 0.62060(14) 0.0335(7) Uani 1 1 d D . . . .
H17A_1 H 0.731246 0.291758 0.612226 0.050 Uiso 1 1 calc R U . . .
H17B_1 H 0.616962 0.323198 0.644745 0.050 Uiso 1 1 calc R U . . .
H17C_1 H 0.724702 0.417187 0.635053 0.050 Uiso 1 1 calc R U . . .
C18_1 C 0.3002(2) -0.0066(2) 0.62836(9) 0.0157(4) Uani 1 1 d D . . . .
C19_1 C 0.1927(3) -0.0822(2) 0.63273(10) 0.0186(5) Uani 1 1 d D . . . .
C20_1 C 0.2044(3) -0.1514(2) 0.66512(11) 0.0249(6) Uani 1 1 d D . . . .
H20_1 H 0.132288 -0.202451 0.668694 0.030 Uiso 1 1 calc R U . . .
C21_1 C 0.3196(3) -0.1474(3) 0.69242(12) 0.0271(6) Uani 1 1 d D . . . .
H21_1 H 0.325913 -0.195437 0.714222 0.033 Uiso 1 1 calc R U . . .
C22_1 C 0.4248(3) -0.0727(2) 0.68750(10) 0.0219(5) Uani 1 1 d D . . . .
H22_1 H 0.503317 -0.070099 0.706063 0.026 Uiso 1 1 calc R U . . .
C23_1 C 0.4175(2) -0.0013(2) 0.65571(9) 0.0168(4) Uani 1 1 d D . . . .
C24_1 C 0.0649(3) -0.0941(2) 0.60270(11) 0.0216(5) Uani 1 1 d D . . . .
H24_1 H 0.073358 -0.039849 0.581043 0.026 Uiso 1 1 calc R U . . .
C25_1 C 0.0281(4) -0.2092(3) 0.56886(13) 0.0322(7) Uani 1 1 d D . . . .
H25A_1 H -0.047234 -0.211464 0.546456 0.048 Uiso 1 1 calc R U . . .
H25B_1 H 0.008889 -0.262833 0.589442 0.048 Uiso 1 1 calc R U . . .
H25C_1 H 0.099122 -0.226491 0.549179 0.048 Uiso 1 1 calc R U . . .
C26_1 C -0.0407(3) -0.0705(3) 0.63678(13) 0.0308(7) Uani 1 1 d D . . . .
H26A_1 H -0.119916 -0.073152 0.616516 0.046 Uiso 1 1 calc R U . . .
H26B_1 H -0.016134 0.002138 0.658641 0.046 Uiso 1 1 calc R U . . .
H26C_1 H -0.053744 -0.125453 0.657016 0.046 Uiso 1 1 calc R U . . .
C27_1 C 0.5365(2) 0.0750(2) 0.64838(10) 0.0189(5) Uani 1 1 d D . . . .
H27_1 H 0.508418 0.140821 0.639718 0.023 Uiso 1 1 calc R U . . .
C28_1 C 0.6025(3) 0.0202(3) 0.60439(12) 0.0336(8) Uani 1 1 d D . . . .
H28A_1 H 0.543223 0.000690 0.574295 0.050 Uiso 1 1 calc R U . . .
H28B_1 H 0.629286 -0.045869 0.611376 0.050 Uiso 1 1 calc R U . . .
H28C_1 H 0.677454 0.070701 0.599311 0.050 Uiso 1 1 calc R U . . .
C29_1 C 0.6324(3) 0.1147(3) 0.69420(11) 0.0240(6) Uani 1 1 d D . . . .
H29A_1 H 0.667659 0.052679 0.701851 0.036 Uiso 1 1 calc R U . . .
H29B_1 H 0.589532 0.148052 0.722627 0.036 Uiso 1 1 calc R U . . .
H29C_1 H 0.701482 0.168789 0.687523 0.036 Uiso 1 1 calc R U . . .
Sb2 Sb 0.1924(2) 0.41169(18) 0.76517(8) 0.0161(2) Uani 0.512(2) 1 d . . P A 2
Ga2 Ga 0.30051(12) 0.44626(11) 0.85742(5) 0.01278(19) Uani 0.512(2) 1 d D . P A 2
N6 N 0.4745(9) 0.4684(10) 0.8744(6) 0.0175(16) Uani 0.512(2) 1 d D . P A 2
C61 C 0.566(5) 0.460(4) 0.8396(19) 0.019(3) Uani 0.512(2) 1 d . . P A 2
H61A H 0.610747 0.399443 0.842548 0.023 Uiso 0.512(2) 1 calc R U P A 2
H61B H 0.627584 0.528175 0.846072 0.023 Uiso 0.512(2) 1 calc R U P A 2
H61C H 0.523977 0.446461 0.805890 0.023 Uiso 0.512(2) 1 calc R U P A 2
C62 C 0.5256(9) 0.4731(7) 0.9251(3) 0.0229(15) Uani 0.512(2) 1 d . . P A 2
H62A H 0.559172 0.405956 0.926227 0.034 Uiso 0.512(2) 1 calc R U P A 2
H62B H 0.457685 0.480386 0.947620 0.034 Uiso 0.512(2) 1 calc R U P A 2
H62C H 0.594327 0.536035 0.935650 0.034 Uiso 0.512(2) 1 calc R U P A 2
N1_2 N 0.2336(4) 0.5615(4) 0.90421(16) 0.0127(8) Uani 0.512(2) 1 d . . P A 2
C1_2 C 0.2099(5) 0.5510(5) 0.94989(19) 0.0171(9) Uani 0.512(2) 1 d . . P A 2
N2_2 N 0.2106(6) 0.3271(5) 0.8862(2) 0.0143(10) Uani 0.512(2) 1 d . . P A 2
C2_2 C 0.1973(5) 0.4512(6) 0.96409(19) 0.0155(9) Uani 0.512(2) 1 d . . P A 2
H2_2 H 0.196119 0.454772 0.998817 0.019 Uiso 0.512(2) 1 calc R U P A 2
C6_2 C 0.2301(5) 0.6615(4) 0.8878(2) 0.0167(9) Uani 0.512(2) 1 d D . P A 2
C5_2 C 0.1423(6) 0.2514(5) 0.9580(2) 0.0232(11) Uani 0.512(2) 1 d . . P A 2
H5A_2 H 0.131183 0.182650 0.932956 0.035 Uiso 0.512(2) 1 calc R U P A 2
H5B_2 H 0.061002 0.260386 0.972016 0.035 Uiso 0.512(2) 1 calc R U P A 2
H5C_2 H 0.206331 0.250179 0.984592 0.035 Uiso 0.512(2) 1 calc R U P A 2
C4_2 C 0.1945(6) 0.6491(5) 0.9895(2) 0.0227(11) Uani 0.512(2) 1 d . . P A 2
H4A_2 H 0.173270 0.706928 0.973567 0.034 Uiso 0.512(2) 1 calc R U P A 2
H4B_2 H 0.274369 0.675650 1.010794 0.034 Uiso 0.512(2) 1 calc R U P A 2
H4C_2 H 0.125887 0.628309 1.009683 0.034 Uiso 0.512(2) 1 calc R U P A 2
C3_2 C 0.1863(5) 0.3461(6) 0.9337(2) 0.0165(9) Uani 0.512(2) 1 d . . P A 2
C29_2 C -0.1395(7) 0.2900(7) 0.8113(3) 0.0305(15) Uani 0.512(2) 1 d D . P A 2
H29A_2 H -0.080639 0.324844 0.790949 0.046 Uiso 0.512(2) 1 calc R U P A 2
H29B_2 H -0.195980 0.340373 0.825221 0.046 Uiso 0.512(2) 1 calc R U P A 2
H29C_2 H -0.190531 0.223457 0.790578 0.046 Uiso 0.512(2) 1 calc R U P A 2
C28_2 C -0.1542(15) 0.1981(15) 0.8835(6) 0.034(3) Uani 0.512(2) 1 d D . P A 2
H28A_2 H -0.221529 0.240228 0.894000 0.051 Uiso 0.512(2) 1 calc R U P A 2
H28B_2 H -0.106672 0.187193 0.912921 0.051 Uiso 0.512(2) 1 calc R U P A 2
H28C_2 H -0.192534 0.127046 0.862480 0.051 Uiso 0.512(2) 1 calc R U P A 2
C27_2 C -0.0631(7) 0.2606(6) 0.8539(3) 0.0249(14) Uani 0.512(2) 1 d D . P A 2
H27_2 H -0.019567 0.329945 0.876709 0.030 Uiso 0.512(2) 1 calc R U P A 2
C26_2 C 0.4977(12) 0.1602(8) 0.8199(4) 0.0272(19) Uani 0.512(2) 1 d D . P A 2
H26A_2 H 0.487265 0.092187 0.794369 0.041 Uiso 0.512(2) 1 calc R U P A 2
H26B_2 H 0.583887 0.175369 0.836696 0.041 Uiso 0.512(2) 1 calc R U P A 2
H26C_2 H 0.484487 0.220381 0.804106 0.041 Uiso 0.512(2) 1 calc R U P A 2
C25_2 C 0.4313(6) 0.0613(5) 0.8860(2) 0.0235(11) Uani 0.512(2) 1 d D . P A 2
H25A_2 H 0.423777 -0.009074 0.862310 0.035 Uiso 0.512(2) 1 calc R U P A 2
H25B_2 H 0.371944 0.054561 0.911599 0.035 Uiso 0.512(2) 1 calc R U P A 2
H25C_2 H 0.518696 0.082919 0.901779 0.035 Uiso 0.512(2) 1 calc R U P A 2
C24_2 C 0.3991(6) 0.1486(5) 0.8583(2) 0.0186(11) Uani 0.512(2) 1 d D . P A 2
H24_2 H 0.422789 0.218181 0.884009 0.022 Uiso 0.512(2) 1 calc R U P A 2
C23_2 C 0.0384(6) 0.1944(5) 0.8343(3) 0.0191(12) Uani 0.512(2) 1 d D . P A 2
C22_2 C -0.0002(6) 0.1020(5) 0.7962(3) 0.0257(14) Uani 0.512(2) 1 d D . P A 2
H22_2 H -0.087491 0.081543 0.784001 0.031 Uiso 0.512(2) 1 calc R U P A 2
C21_2 C 0.0875(7) 0.0400(6) 0.7760(2) 0.0264(13) Uani 0.512(2) 1 d D . P A 2
H21_2 H 0.059871 -0.023672 0.750519 0.032 Uiso 0.512(2) 1 calc R U P A 2
C20_2 C 0.2160(6) 0.0700(5) 0.7926(2) 0.0230(11) Uani 0.512(2) 1 d D . P A 2
H20_2 H 0.275828 0.028933 0.777024 0.028 Uiso 0.512(2) 1 calc R U P A 2
C19_2 C 0.2587(5) 0.1602(5) 0.8322(2) 0.0175(11) Uani 0.512(2) 1 d D . P A 2
C18_2 C 0.1685(6) 0.2241(5) 0.8519(2) 0.0152(11) Uani 0.512(2) 1 d D . P A 2
C17_2 C -0.0915(9) 0.5771(7) 0.8103(3) 0.0322(8) Uani 0.512(2) 1 d D . P A 2
H17A_2 H -0.044093 0.573268 0.780630 0.048 Uiso 0.512(2) 1 calc R U P A 2
H17B_2 H -0.129491 0.643618 0.816093 0.048 Uiso 0.512(2) 1 calc R U P A 2
H17C_2 H -0.159099 0.513134 0.805193 0.048 Uiso 0.512(2) 1 calc R U P A 2
C16_2 C -0.0915(6) 0.5443(6) 0.8989(2) 0.0322(8) Uani 0.512(2) 1 d D . P A 2
H16A_2 H -0.152659 0.477758 0.884445 0.048 Uiso 0.512(2) 1 calc R U P A 2
H16B_2 H -0.137661 0.603615 0.912015 0.048 Uiso 0.512(2) 1 calc R U P A 2
H16C_2 H -0.036830 0.531166 0.925926 0.048 Uiso 0.512(2) 1 calc R U P A 2
C15_2 C -0.0017(7) 0.5790(6) 0.8550(3) 0.0322(8) Uani 0.512(2) 1 d D . P A 2
H15_2 H 0.034360 0.510827 0.843347 0.039 Uiso 0.512(2) 1 calc R U P A 2
C14_2 C 0.5750(6) 0.7444(6) 0.9003(3) 0.0288(13) Uani 0.512(2) 1 d D . P A 2
H14A_2 H 0.558795 0.683548 0.871118 0.043 Uiso 0.512(2) 1 calc R U P A 2
H14B_2 H 0.647239 0.735760 0.921787 0.043 Uiso 0.512(2) 1 calc R U P A 2
H14C_2 H 0.594832 0.813353 0.889563 0.043 Uiso 0.512(2) 1 calc R U P A 2
C13_2 C 0.4773(8) 0.8461(6) 0.9730(2) 0.0354(15) Uani 0.512(2) 1 d D . P A 2
H13A_2 H 0.484442 0.912534 0.959962 0.053 Uiso 0.512(2) 1 calc R U P A 2
H13B_2 H 0.555870 0.847361 0.993444 0.053 Uiso 0.512(2) 1 calc R U P A 2
H13C_2 H 0.404936 0.842474 0.993486 0.053 Uiso 0.512(2) 1 calc R U P A 2
C12_2 C 0.4564(6) 0.7453(5) 0.9294(2) 0.0250(11) Uani 0.512(2) 1 d D . P A 2
H12_2 H 0.443174 0.678257 0.943299 0.030 Uiso 0.512(2) 1 calc R U P A 2
C11_2 C 0.1194(5) 0.6687(5) 0.8588(2) 0.0195(10) Uani 0.512(2) 1 d D . P A 2
C10_2 C 0.1203(6) 0.7600(5) 0.8383(3) 0.0294(13) Uani 0.512(2) 1 d D . P A 2
H10_2 H 0.046342 0.766720 0.819202 0.035 Uiso 0.512(2) 1 calc R U P A 2
C9_2 C 0.2267(6) 0.8412(5) 0.8452(3) 0.0303(13) Uani 0.512(2) 1 d D . P A 2
H9_2 H 0.226464 0.901338 0.829776 0.036 Uiso 0.512(2) 1 calc R U P A 2
C8_2 C 0.3330(6) 0.8346(4) 0.8745(2) 0.0262(11) Uani 0.512(2) 1 d D . P A 2
H8_2 H 0.404614 0.891581 0.879873 0.031 Uiso 0.512(2) 1 calc R U P A 2
C7_2 C 0.3369(5) 0.7454(4) 0.8963(2) 0.0202(10) Uani 0.512(2) 1 d D . P A 2
Sb2' Sb 0.1835(2) 0.39351(18) 0.77047(8) 0.0155(2) Uani 0.488(2) 1 d . . P A 1
N6' N 0.4642(9) 0.4404(10) 0.8773(7) 0.0175(16) Uani 0.488(2) 1 d D . P A 1
C61' C 0.561(6) 0.447(4) 0.841(2) 0.019(3) Uani 0.488(2) 1 d . . P A 1
H61D H 0.521610 0.459552 0.810396 0.028 Uiso 0.488(2) 1 calc R U P A 1
H61E H 0.594071 0.377991 0.833730 0.028 Uiso 0.488(2) 1 calc R U P A 1
H61F H 0.630642 0.506940 0.855200 0.028 Uiso 0.488(2) 1 calc R U P A 1
C62' C 0.5204(10) 0.4321(7) 0.9243(4) 0.0222(16) Uani 0.488(2) 1 d . . P A 1
H62D H 0.558159 0.365524 0.920005 0.033 Uiso 0.488(2) 1 calc R U P A 1
H62E H 0.454780 0.429312 0.947784 0.033 Uiso 0.488(2) 1 calc R U P A 1
H62F H 0.586876 0.495817 0.937223 0.033 Uiso 0.488(2) 1 calc R U P A 1
Ga2' Ga 0.29018(12) 0.41403(11) 0.86132(5) 0.01176(19) Uani 0.488(2) 1 d D . P A 1
C4_3 C 0.1648(6) 0.5873(5) 0.9980(2) 0.0181(10) Uani 0.488(2) 1 d . . P A 1
H4A_3 H 0.142553 0.647625 0.984184 0.027 Uiso 0.488(2) 1 calc R U P A 1
H4B_3 H 0.240781 0.613636 1.021596 0.027 Uiso 0.488(2) 1 calc R U P A 1
H4C_3 H 0.093630 0.558650 1.015312 0.027 Uiso 0.488(2) 1 calc R U P A 1
C3_3 C 0.1860(5) 0.2946(6) 0.9337(2) 0.0149(9) Uani 0.488(2) 1 d . . P A 1
C2_3 C 0.1881(5) 0.3948(5) 0.96701(19) 0.0147(9) Uani 0.488(2) 1 d . . P A 1
H2_3 H 0.186797 0.392606 1.001203 0.018 Uiso 0.488(2) 1 calc R U P A 1
N2_3 N 0.2073(6) 0.2873(5) 0.8860(2) 0.0134(10) Uani 0.488(2) 1 d . . P A 1
C1_3 C 0.1919(5) 0.4970(6) 0.95605(19) 0.0113(8) Uani 0.488(2) 1 d . . P A 1
N1_3 N 0.2170(5) 0.5174(4) 0.91189(17) 0.0124(8) Uani 0.488(2) 1 d . . P A 1
C7_3 C 0.3142(5) 0.7084(4) 0.9157(2) 0.0162(9) Uani 0.488(2) 1 d D . P A 1
C6_3 C 0.2109(5) 0.6223(4) 0.90111(19) 0.0120(8) Uani 0.488(2) 1 d D . P A 1
C5_3 C 0.1592(6) 0.1921(5) 0.9534(2) 0.0193(10) Uani 0.488(2) 1 d . . P A 1
H5A_3 H 0.113418 0.132440 0.926985 0.029 Uiso 0.488(2) 1 calc R U P A 1
H5B_3 H 0.106989 0.204572 0.981568 0.029 Uiso 0.488(2) 1 calc R U P A 1
H5C_3 H 0.239888 0.172801 0.964346 0.029 Uiso 0.488(2) 1 calc R U P A 1
C12_3 C 0.4333(5) 0.7000(5) 0.9471(2) 0.0192(10) Uani 0.488(2) 1 d D . P A 1
H12_3 H 0.422860 0.625028 0.953802 0.023 Uiso 0.488(2) 1 calc R U P A 1
C13_3 C 0.4520(7) 0.7830(5) 0.9975(2) 0.0279(13) Uani 0.488(2) 1 d D . P A 1
H13A_3 H 0.529889 0.776063 1.016174 0.042 Uiso 0.488(2) 1 calc R U P A 1
H13B_3 H 0.378684 0.768562 1.016546 0.042 Uiso 0.488(2) 1 calc R U P A 1
H13C_3 H 0.459271 0.857081 0.991699 0.042 Uiso 0.488(2) 1 calc R U P A 1
C14_3 C 0.5520(6) 0.7166(6) 0.9189(3) 0.0254(12) Uani 0.488(2) 1 d D . P A 1
H14A_3 H 0.540423 0.663056 0.887114 0.038 Uiso 0.488(2) 1 calc R U P A 1
H14B_3 H 0.626386 0.706852 0.938908 0.038 Uiso 0.488(2) 1 calc R U P A 1
H14C_3 H 0.565301 0.790476 0.912751 0.038 Uiso 0.488(2) 1 calc R U P A 1
C15_3 C -0.0108(8) 0.5436(6) 0.8545(3) 0.0322(8) Uani 0.488(2) 1 d D . P A 1
H15_3 H 0.005876 0.468851 0.855667 0.039 Uiso 0.488(2) 1 calc R U P A 1
C16_3 C -0.0768(6) 0.5992(7) 0.8993(2) 0.0322(8) Uani 0.488(2) 1 d D . P A 1
H16A_3 H -0.097078 0.668500 0.893679 0.048 Uiso 0.488(2) 1 calc R U P A 1
H16B_3 H -0.019572 0.612918 0.929758 0.048 Uiso 0.488(2) 1 calc R U P A 1
H16C_3 H -0.155550 0.551223 0.902766 0.048 Uiso 0.488(2) 1 calc R U P A 1
C18_3 C 0.1730(6) 0.1859(5) 0.8501(2) 0.0150(12) Uani 0.488(2) 1 d D . P A 1
C17_3 C -0.0907(10) 0.5503(7) 0.8068(3) 0.0322(8) Uani 0.488(2) 1 d D . P A 1
H17A_3 H -0.034340 0.557008 0.780242 0.048 Uiso 0.488(2) 1 calc R U P A 1
H17B_3 H -0.133321 0.614207 0.813959 0.048 Uiso 0.488(2) 1 calc R U P A 1
H17C_3 H -0.154763 0.484075 0.796119 0.048 Uiso 0.488(2) 1 calc R U P A 1
C19_3 C 0.2641(5) 0.1208(5) 0.8348(2) 0.0162(11) Uani 0.488(2) 1 d D . P A 1
C20_3 C 0.2296(6) 0.0277(6) 0.7966(2) 0.0222(12) Uani 0.488(2) 1 d D . P A 1
H20_3 H 0.291508 -0.016015 0.785319 0.027 Uiso 0.488(2) 1 calc R U P A 1
C24_3 C 0.3987(6) 0.1884(6) 0.8526(2) 0.0215(12) Uani 0.488(2) 1 d D . P A 1
H24_3 H 0.407673 0.267154 0.851132 0.026 Uiso 0.488(2) 1 calc R U P A 1
C23_3 C 0.0467(6) 0.1572(6) 0.8281(3) 0.0200(13) Uani 0.488(2) 1 d D . P A 1
C22_3 C 0.0153(6) 0.0640(6) 0.7908(3) 0.0217(13) Uani 0.488(2) 1 d D . P A 1
H22_3 H -0.069374 0.044212 0.775393 0.026 Uiso 0.488(2) 1 calc R U P A 1
C21_3 C 0.1050(6) -0.0011(6) 0.7752(3) 0.0256(14) Uani 0.488(2) 1 d D . P A 1
H21_3 H 0.081106 -0.065642 0.749853 0.031 Uiso 0.488(2) 1 calc R U P A 1
C25_3 C 0.4139(7) 0.1678(6) 0.9051(2) 0.0260(12) Uani 0.488(2) 1 d D . P A 1
H25A_3 H 0.375819 0.092373 0.904720 0.039 Uiso 0.488(2) 1 calc R U P A 1
H25B_3 H 0.370896 0.218012 0.927781 0.039 Uiso 0.488(2) 1 calc R U P A 1
H25C_3 H 0.504690 0.179926 0.916472 0.039 Uiso 0.488(2) 1 calc R U P A 1
C26_3 C 0.4853(12) 0.1235(8) 0.8196(4) 0.029(2) Uani 0.488(2) 1 d D . P A 1
H26A_3 H 0.471518 0.131448 0.785269 0.043 Uiso 0.488(2) 1 calc R U P A 1
H26B_3 H 0.464946 0.046240 0.820693 0.043 Uiso 0.488(2) 1 calc R U P A 1
H26C_3 H 0.574682 0.151540 0.831989 0.043 Uiso 0.488(2) 1 calc R U P A 1
C27_3 C -0.0560(8) 0.2249(7) 0.8450(3) 0.0244(15) Uani 0.488(2) 1 d D . P A 1
H27_3 H -0.012144 0.299186 0.863067 0.029 Uiso 0.488(2) 1 calc R U P A 1
C29_3 C -0.1427(7) 0.2391(8) 0.8013(3) 0.0301(15) Uani 0.488(2) 1 d D . P A 1
H29A_3 H -0.090157 0.262955 0.776242 0.045 Uiso 0.488(2) 1 calc R U P A 1
H29B_3 H -0.195592 0.293995 0.813502 0.045 Uiso 0.488(2) 1 calc R U P A 1
H29C_3 H -0.197667 0.169328 0.786390 0.045 Uiso 0.488(2) 1 calc R U P A 1
C28_3 C -0.1378(18) 0.1751(18) 0.8814(7) 0.038(4) Uani 0.488(2) 1 d D . P A 1
H28A_3 H -0.184998 0.103429 0.864144 0.057 Uiso 0.488(2) 1 calc R U P A 1
H28B_3 H -0.198088 0.223212 0.893786 0.057 Uiso 0.488(2) 1 calc R U P A 1
H28C_3 H -0.082590 0.166810 0.909386 0.057 Uiso 0.488(2) 1 calc R U P A 1
C11_3 C 0.1042(5) 0.6347(5) 0.8717(2) 0.0178(10) Uani 0.488(2) 1 d D . P A 1
C10_3 C 0.1024(5) 0.7334(5) 0.8579(2) 0.0212(11) Uani 0.488(2) 1 d D . P A 1
H10_3 H 0.030816 0.742366 0.838063 0.025 Uiso 0.488(2) 1 calc R U P A 1
C9_3 C 0.2049(5) 0.8201(4) 0.8727(2) 0.0221(11) Uani 0.488(2) 1 d D . P A 1
H9_3 H 0.203019 0.887334 0.862980 0.027 Uiso 0.488(2) 1 calc R U P A 1
C8_3 C 0.3087(5) 0.8066(4) 0.9016(2) 0.0208(10) Uani 0.488(2) 1 d D . P A 1
H8_3 H 0.377723 0.865559 0.912044 0.025 Uiso 0.488(2) 1 calc R U P A 1
C59 C 0.0003(3) 0.1561(3) 0.56744(11) 0.0241(6) Uani 1 1 d . . . . .
H59A H 0.060235 0.134604 0.542940 0.036 Uiso 1 1 calc R U . . .
H59B H -0.032910 0.219875 0.560750 0.036 Uiso 1 1 calc R U . . .
H59C H -0.070405 0.095577 0.565090 0.036 Uiso 1 1 calc R U . . .
C60 C -0.0183(3) 0.2190(3) 0.65429(12) 0.0252(6) Uani 1 1 d . . . . .
H60A H -0.039749 0.289373 0.650652 0.038 Uiso 1 1 calc R U . . .
H60B H 0.024414 0.227114 0.687534 0.038 Uiso 1 1 calc R U . . .
H60C H -0.096412 0.164880 0.649933 0.038 Uiso 1 1 calc R U . . .
F1 F 0.7554(12) 0.8669(9) 0.7475(4) 0.089(4) Uani 0.488(2) 1 d D U P A 1
F2 F 0.7820(18) 0.8398(17) 0.8195(5) 0.082(5) Uani 0.488(2) 1 d D U P A 1
F3 F 0.6477(7) 0.9315(5) 0.8032(4) 0.066(3) Uani 0.488(2) 1 d D U P A 1
C63 C 0.4134(11) 0.5505(8) 0.7433(6) 0.0180(18) Uani 0.488(2) 1 d D . P A 1
C64 C 0.3887(7) 0.6417(6) 0.7781(3) 0.0195(13) Uani 0.488(2) 1 d D . P A 1
H64 H 0.310227 0.637975 0.792997 0.023 Uiso 0.488(2) 1 calc R U P A 1
C65 C 0.4775(7) 0.7365(5) 0.7907(3) 0.0236(13) Uani 0.488(2) 1 d D . P A 1
H65 H 0.459268 0.797595 0.813996 0.028 Uiso 0.488(2) 1 calc R U P A 1
C66 C 0.5931(7) 0.7432(5) 0.7697(3) 0.0209(12) Uani 0.488(2) 1 d D . P A 1
C67 C 0.6198(7) 0.6537(6) 0.7356(3) 0.0250(15) Uani 0.488(2) 1 d D . P A 1
H67 H 0.699281 0.657515 0.721488 0.030 Uiso 0.488(2) 1 calc R U P A 1
C68 C 0.5295(8) 0.5587(7) 0.7223(4) 0.0237(18) Uani 0.488(2) 1 d D . P A 1
H68 H 0.547543 0.498426 0.698523 0.028 Uiso 0.488(2) 1 calc R U P A 1
C69 C 0.6923(8) 0.8424(7) 0.7852(3) 0.0320(15) Uani 0.488(2) 1 d D . P A 1
C4_4 C -0.1553(9) 0.9971(8) 0.9866(4) 0.053(2) Uani 0.5 1 d D . P B -1
H4_4 H -0.239299 0.998783 0.973764 0.063 Uiso 0.5 1 calc R U P B -1
C1_4 C 0.0895(8) 0.9942(6) 1.0237(3) 0.0378(15) Uani 0.5 1 d D . P B -1
C3_4 C -0.0784(9) 0.9359(8) 0.9583(3) 0.051(2) Uani 0.5 1 d D . P B -1
H3_4 H -0.109113 0.894636 0.925827 0.061 Uiso 0.5 1 calc R U P B -1
C6_4 C 0.0121(8) 1.0555(7) 1.0518(3) 0.0452(18) Uani 0.5 1 d D . P B -1
H6_4 H 0.043411 1.097682 1.084025 0.054 Uiso 0.5 1 calc R U P B -1
C2_4 C 0.0426(8) 0.9346(6) 0.9772(3) 0.0410(16) Uani 0.5 1 d D . P B -1
H2_4 H 0.095043 0.891634 0.957697 0.049 Uiso 0.5 1 calc R U P B -1
C5_4 C -0.1092(9) 1.0560(7) 1.0335(3) 0.051(2) Uani 0.5 1 d D . P B -1
H5_4 H -0.162366 1.097317 1.053438 0.061 Uiso 0.5 1 calc R U P B -1
C7_4 C 0.2240(11) 0.9970(9) 1.0425(5) 0.068(3) Uani 0.5 1 d D . P B -1
H7A_4 H 0.242747 0.922546 1.036622 0.102 Uiso 0.5 1 calc R U P B -1
H7B_4 H 0.235811 1.029525 1.078342 0.102 Uiso 0.5 1 calc R U P B -1
H7C_4 H 0.281715 1.040907 1.025065 0.102 Uiso 0.5 1 calc R U P B -1
F3' F 0.8203(15) 0.8265(13) 0.7366(6) 0.101(6) Uani 0.304(3) 1 d D U P A 2
F2' F 0.6938(14) 0.9188(10) 0.7745(6) 0.067(5) Uani 0.304(3) 1 d D U P A 2
F1' F 0.799(3) 0.830(2) 0.8112(7) 0.056(4) Uani 0.304(3) 1 d D U P A 2
C63' C 0.4382(10) 0.5443(7) 0.7364(6) 0.0177(16) Uani 0.512(2) 1 d D . P A 2
C64' C 0.4144(7) 0.6456(5) 0.7625(3) 0.0223(13) Uani 0.512(2) 1 d D . P A 2
H64' H 0.332181 0.651861 0.773277 0.027 Uiso 0.512(2) 1 calc R U P A 2
C65' C 0.5103(7) 0.7369(5) 0.7726(3) 0.0246(12) Uani 0.512(2) 1 d D . P A 2
H65' H 0.493328 0.804769 0.790629 0.030 Uiso 0.512(2) 1 calc R U P A 2
C66' C 0.6302(7) 0.7294(5) 0.7565(3) 0.0255(13) Uani 0.512(2) 1 d D . P A 2
C67' C 0.6557(7) 0.6301(6) 0.7310(3) 0.0245(14) Uani 0.512(2) 1 d D . P A 2
H67' H 0.738064 0.624497 0.720140 0.029 Uiso 0.512(2) 1 calc R U P A 2
C68' C 0.5604(7) 0.5387(6) 0.7213(4) 0.0213(16) Uani 0.512(2) 1 d D . P A 2
H68' H 0.578806 0.470760 0.703915 0.026 Uiso 0.512(2) 1 calc R U P A 2
C69' C 0.7346(9) 0.8261(6) 0.7681(4) 0.0367(16) Uani 0.512(2) 1 d D . P A 2
F1" F 0.8357(17) 0.8112(14) 0.7818(9) 0.086(8) Uani 0.208(3) 1 d D U P C 3
F2" F 0.7517(19) 0.8643(16) 0.7244(6) 0.052(4) Uani 0.208(3) 1 d D U P C 3
F3" F 0.701(2) 0.914(2) 0.7955(9) 0.092(10) Uani 0.208(3) 1 d D U P C 3

loop_
_atom_site_aniso_label
_atom_site_aniso_U_11
_atom_site_aniso_U_22
_atom_site_aniso_U_33
_atom_site_aniso_U_23
_atom_site_aniso_U_13
_atom_site_aniso_U_12
Sb1 0.01475(7) 0.01884(8) 0.01092(7) -0.00171(5) -0.00120(5) 0.00468(6)
Ga1 0.01050(11) 0.01358(12) 0.00972(11) 0.00029(9) 0.00031(8) 0.00221(9)
N5 0.0100(9) 0.0221(11) 0.0183(10) 0.0014(8) 0.0001(7) 0.0025(8)
N7 0.0314(13) 0.0168(10) 0.0194(11) 0.0021(8) -0.0070(9) 0.0023(9)
N1_1 0.0147(9) 0.0144(9) 0.0123(9) 0.0024(7) 0.0021(7) 0.0012(7)
N2_1 0.0153(9) 0.0144(9) 0.0102(8) 0.0013(7) -0.0004(7) 0.0025(7)
C1_1 0.0161(11) 0.0195(11) 0.0124(10) 0.0029(8) 0.0009(8) 0.0012(9)
C2_1 0.0214(12) 0.0181(11) 0.0100(10) -0.0003(8) 0.0012(8) 0.0026(9)
C3_1 0.0179(11) 0.0169(11) 0.0120(10) -0.0018(8) 0.0006(8) 0.0033(9)
C4_1 0.0272(14) 0.0229(13) 0.0134(11) 0.0048(9) 0.0019(10) 0.0006(10)
C5_1 0.0308(15) 0.0188(12) 0.0151(11) -0.0020(9) 0.0014(10) 0.0045(10)
C6_1 0.0173(11) 0.0153(10) 0.0135(10) 0.0032(8) 0.0006(8) 0.0011(8)
C7_1 0.0228(12) 0.0150(11) 0.0192(12) 0.0053(9) 0.0026(9) 0.0048(9)
C8_1 0.0300(14) 0.0162(12) 0.0264(14) 0.0057(10) 0.0072(11) 0.0056(10)
C9_1 0.0311(15) 0.0160(12) 0.0240(13) 0.0033(10) 0.0046(11) -0.0006(10)
C10_1 0.0213(12) 0.0205(12) 0.0224(13) 0.0044(10) 0.0038(10) -0.0016(10)
C11_1 0.0180(11) 0.0174(11) 0.0157(11) 0.0023(9) 0.0018(9) -0.0003(9)
C12_1 0.0186(12) 0.0193(12) 0.0340(15) 0.0101(11) 0.0044(11) 0.0080(10)
C13_1 0.0263(15) 0.0412(19) 0.0326(17) 0.0036(14) -0.0024(13) 0.0081(14)
C14_1 0.0281(16) 0.045(2) 0.0307(16) 0.0144(14) 0.0095(13) 0.0154(14)
C15_1 0.0166(11) 0.0227(13) 0.0277(14) 0.0034(11) 0.0053(10) 0.0023(10)
C16_1 0.0264(15) 0.0311(16) 0.0380(18) 0.0019(13) 0.0162(13) 0.0017(12)
C17_1 0.0226(14) 0.0389(19) 0.0418(19) 0.0131(15) 0.0006(13) 0.0089(13)
C18_1 0.0193(11) 0.0127(10) 0.0139(10) 0.0002(8) -0.0012(8) 0.0043(8)
C19_1 0.0221(12) 0.0165(11) 0.0157(11) 0.0022(9) 0.0000(9) 0.0015(9)
C20_1 0.0310(15) 0.0187(12) 0.0230(13) 0.0073(10) -0.0033(11) -0.0031(11)
C21_1 0.0380(17) 0.0209(13) 0.0222(14) 0.0076(11) -0.0057(12) 0.0032(12)
C22_1 0.0259(13) 0.0243(13) 0.0162(12) 0.0036(10) -0.0016(10) 0.0087(10)
C23_1 0.0192(11) 0.0178(11) 0.0129(10) -0.0001(8) 0.0007(8) 0.0073(9)
C24_1 0.0215(12) 0.0191(12) 0.0227(13) 0.0055(10) -0.0019(10) -0.0018(10)
C25_1 0.0338(17) 0.0248(15) 0.0319(17) 0.0025(12) -0.0063(13) -0.0058(13)
C26_1 0.0239(14) 0.0344(17) 0.0340(17) 0.0105(14) 0.0027(12) 0.0002(12)
C27_1 0.0142(10) 0.0270(13) 0.0154(11) 0.0018(9) 0.0017(8) 0.0067(9)
C28_1 0.0232(14) 0.054(2) 0.0200(14) -0.0030(14) 0.0055(11) 0.0105(14)
C29_1 0.0170(12) 0.0347(16) 0.0196(12) 0.0034(11) -0.0013(9) 0.0070(11)
Sb2 0.0163(4) 0.0241(6) 0.0078(4) 0.0010(3) 0.0003(3) 0.0065(4)
Ga2 0.0107(3) 0.0197(5) 0.0077(3) 0.0015(3) 0.0010(2) 0.0038(4)
N6 0.0092(16) 0.029(6) 0.015(2) 0.006(4) 0.0001(16) 0.003(2)
C61 0.014(4) 0.020(8) 0.022(3) 0.006(5) 0.003(2) 0.002(6)
C62 0.017(3) 0.032(4) 0.017(3) 0.004(4) -0.004(2) 0.002(4)
N1_2 0.0146(19) 0.015(2) 0.0081(17) -0.0005(15) 0.0016(14) 0.0042(17)
C1_2 0.019(2) 0.021(2) 0.011(2) 0.0010(18) 0.0008(16) 0.004(2)
N2_2 0.014(2) 0.015(2) 0.0128(19) 0.001(2) 0.0021(14) 0.002(2)
C2_2 0.021(2) 0.018(3) 0.008(2) 0.0036(19) 0.0010(16) 0.003(2)
C6_2 0.020(2) 0.015(2) 0.014(2) 0.0011(18) 0.0014(17) 0.0069(17)
C5_2 0.027(3) 0.022(3) 0.020(3) 0.008(2) 0.004(2) -0.002(2)
C4_2 0.032(3) 0.021(3) 0.012(2) -0.0026(18) 0.005(2) 0.006(2)
C3_2 0.015(2) 0.017(2) 0.016(2) 0.0030(19) -0.0005(16) 0.000(2)
C29_2 0.020(3) 0.029(4) 0.042(4) 0.006(3) -0.001(3) 0.007(3)
C28_2 0.023(5) 0.047(7) 0.026(4) 0.002(4) 0.003(3) -0.001(5)
C27_2 0.014(2) 0.024(4) 0.031(4) -0.003(3) -0.003(2) 0.000(2)
C26_2 0.023(3) 0.031(5) 0.034(4) 0.016(4) 0.010(3) 0.013(4)
C25_2 0.030(3) 0.021(2) 0.019(2) 0.0031(19) -0.003(2) 0.002(2)
C24_2 0.020(2) 0.015(3) 0.020(3) 0.004(2) 0.0032(18) -0.001(2)
C23_2 0.020(2) 0.019(3) 0.016(3) 0.001(2) 0.0002(19) 0.000(2)
C22_2 0.026(3) 0.018(3) 0.030(3) -0.002(3) -0.004(2) 0.006(2)
C21_2 0.038(3) 0.020(3) 0.018(3) -0.004(2) -0.003(2) 0.009(3)
C20_2 0.031(3) 0.020(3) 0.020(3) 0.004(2) 0.009(2) 0.009(2)
C19_2 0.025(2) 0.014(3) 0.014(2) 0.005(2) 0.0041(17) 0.003(2)
C18_2 0.017(2) 0.012(3) 0.017(2) 0.004(2) 0.0032(17) 0.001(2)
C17_2 0.0210(10) 0.038(2) 0.0274(11) -0.0198(16) -0.0045(8) 0.0119(17)
C16_2 0.0210(10) 0.038(2) 0.0274(11) -0.0198(16) -0.0045(8) 0.0119(17)
C15_2 0.0210(10) 0.038(2) 0.0274(11) -0.0198(16) -0.0045(8) 0.0119(17)
C14_2 0.021(3) 0.032(3) 0.031(3) 0.009(3) -0.001(2) -0.003(2)
C13_2 0.046(4) 0.028(3) 0.025(3) -0.001(2) -0.004(3) -0.002(3)
C12_2 0.026(3) 0.024(3) 0.022(3) 0.002(2) 0.001(2) 0.000(2)
C11_2 0.021(2) 0.019(3) 0.019(3) 0.003(2) 0.0002(19) 0.010(2)
C10_2 0.034(3) 0.024(3) 0.035(4) 0.012(3) 0.005(3) 0.013(2)
C9_2 0.037(3) 0.022(3) 0.037(3) 0.014(3) 0.007(3) 0.010(2)
C8_2 0.034(3) 0.017(2) 0.029(3) 0.007(2) 0.005(2) 0.005(2)
C7_2 0.023(2) 0.016(2) 0.022(3) 0.004(2) 0.0015(19) 0.0031(19)
Sb2' 0.0127(3) 0.0273(7) 0.0061(4) 0.0015(3) 0.0007(2) 0.0054(4)
N6' 0.0092(16) 0.029(6) 0.015(2) 0.006(4) 0.0001(16) 0.003(2)
C61' 0.014(4) 0.020(8) 0.022(3) 0.006(5) 0.003(2) 0.002(6)
C62' 0.018(3) 0.021(4) 0.026(3) 0.006(4) -0.004(2) -0.001(3)
Ga2' 0.0097(3) 0.0159(5) 0.0092(3) 0.0019(3) 0.0011(2) 0.0020(4)
C4_3 0.025(3) 0.019(2) 0.012(2) 0.0030(18) 0.0039(18) 0.008(2)
C3_3 0.014(2) 0.017(2) 0.011(2) 0.0023(18) 0.0002(16) -0.003(2)
C2_3 0.019(2) 0.017(2) 0.008(2) 0.0023(17) 0.0023(16) 0.002(2)
N2_3 0.013(2) 0.011(2) 0.015(2) 0.002(2) 0.0016(15) -0.001(2)
C1_3 0.012(2) 0.017(3) 0.0053(19) 0.0017(18) 0.0008(15) 0.003(2)
N1_3 0.015(2) 0.012(2) 0.0106(19) 0.0028(16) 0.0027(14) 0.0012(16)
C7_3 0.020(2) 0.013(2) 0.015(2) 0.0002(18) 0.0006(17) 0.0035(17)
C6_3 0.015(2) 0.012(2) 0.009(2) 0.0032(16) 0.0005(15) 0.0001(17)
C5_3 0.028(3) 0.014(2) 0.014(2) 0.0038(18) 0.001(2) 0.001(2)
C12_3 0.021(2) 0.013(2) 0.021(2) 0.0019(19) -0.0041(18) -0.0023(18)
C13_3 0.036(3) 0.023(3) 0.019(3) -0.001(2) -0.007(2) -0.004(2)
C14_3 0.018(3) 0.025(3) 0.029(3) 0.002(3) 0.000(2) -0.001(2)
C15_3 0.0210(10) 0.038(2) 0.0274(11) -0.0198(16) -0.0045(8) 0.0119(17)
C16_3 0.0210(10) 0.038(2) 0.0274(11) -0.0198(16) -0.0045(8) 0.0119(17)
C18_3 0.021(2) 0.010(3) 0.012(2) 0.002(2) -0.0015(17) -0.001(2)
C17_3 0.0210(10) 0.038(2) 0.0274(11) -0.0198(16) -0.0045(8) 0.0119(17)
C19_3 0.018(2) 0.011(3) 0.019(3) 0.004(2) 0.0034(18) 0.000(2)
C20_3 0.024(3) 0.018(3) 0.022(3) -0.001(2) 0.000(2) 0.002(2)
C24_3 0.022(3) 0.017(3) 0.027(3) 0.008(2) 0.007(2) 0.000(2)
C23_3 0.017(2) 0.017(3) 0.021(3) -0.002(3) 0.001(2) -0.002(2)
C22_3 0.023(3) 0.015(3) 0.022(3) -0.004(2) -0.004(2) 0.001(2)
C21_3 0.025(3) 0.025(3) 0.021(3) -0.009(3) -0.003(2) 0.005(3)
C25_3 0.029(3) 0.029(3) 0.021(3) 0.003(2) 0.003(2) 0.010(2)
C26_3 0.028(4) 0.038(6) 0.028(4) 0.015(4) 0.007(3) 0.019(5)
C27_3 0.021(3) 0.021(4) 0.024(3) -0.006(3) -0.002(2) 0.000(3)
C29_3 0.019(3) 0.039(4) 0.032(4) 0.007(3) 0.000(2) 0.003(3)
C28_3 0.025(5) 0.064(11) 0.025(5) 0.007(6) 0.005(3) 0.014(5)
C11_3 0.020(2) 0.020(3) 0.016(3) 0.005(2) 0.0025(19) 0.010(2)
C10_3 0.022(3) 0.027(3) 0.020(3) 0.010(2) 0.002(2) 0.010(2)
C9_3 0.025(3) 0.019(2) 0.025(3) 0.010(2) 0.002(2) 0.006(2)
C8_3 0.023(3) 0.015(2) 0.024(3) 0.004(2) 0.001(2) 0.003(2)
C59 0.0172(12) 0.0329(15) 0.0206(13) 0.0061(11) -0.0044(10) 0.0009(11)
C60 0.0136(11) 0.0299(15) 0.0291(15) -0.0002(12) 0.0036(10) 0.0035(10)
F1 0.100(8) 0.068(6) 0.066(6) -0.008(5) 0.024(5) -0.059(5)
F2 0.082(9) 0.044(7) 0.103(7) 0.014(6) -0.070(7) -0.017(5)
F3 0.048(4) 0.018(2) 0.117(8) -0.008(3) -0.013(4) 0.001(3)
C63 0.021(4) 0.022(3) 0.012(4) 0.004(2) -0.001(3) 0.004(3)
C64 0.023(3) 0.018(3) 0.018(3) 0.004(2) 0.002(2) 0.005(2)
C65 0.030(3) 0.017(3) 0.023(3) 0.001(2) 0.001(2) 0.007(2)
C66 0.024(3) 0.017(2) 0.020(3) 0.004(2) -0.005(2) 0.003(2)
C67 0.023(4) 0.025(3) 0.026(3) 0.005(3) 0.005(3) 0.001(3)
C68 0.027(4) 0.020(3) 0.023(3) 0.001(3) 0.003(3) 0.003(3)
C69 0.030(4) 0.023(3) 0.038(4) 0.001(3) -0.007(3) 0.000(3)
C4_4 0.041(5) 0.062(6) 0.067(5) 0.036(4) 0.011(4) 0.014(4)
C1_4 0.042(4) 0.025(3) 0.051(4) 0.018(3) 0.019(3) 0.003(3)
C3_4 0.066(5) 0.048(5) 0.039(4) 0.012(4) 0.012(4) 0.002(4)
C6_4 0.063(5) 0.030(4) 0.044(5) 0.010(3) 0.019(4) 0.008(4)
C2_4 0.051(4) 0.028(3) 0.048(4) 0.012(3) 0.026(3) 0.008(3)
C5_4 0.060(5) 0.045(5) 0.062(5) 0.024(4) 0.033(4) 0.024(4)
C7_4 0.050(5) 0.062(7) 0.098(9) 0.043(7) 0.007(5) -0.006(5)
F3' 0.091(10) 0.077(9) 0.088(8) -0.035(8) 0.044(8) -0.069(7)
F2' 0.047(7) 0.023(5) 0.124(13) 0.027(7) -0.043(7) -0.011(4)
F1' 0.061(10) 0.021(6) 0.074(7) 0.007(7) -0.039(7) -0.007(6)
C63' 0.023(4) 0.015(3) 0.013(4) 0.002(2) -0.003(3) -0.001(3)
C64' 0.027(3) 0.017(2) 0.023(3) 0.005(2) 0.002(3) 0.002(2)
C65' 0.031(3) 0.014(2) 0.027(3) 0.004(2) -0.004(3) -0.001(2)
C66' 0.029(3) 0.023(3) 0.022(3) 0.006(2) -0.002(2) -0.005(2)
C67' 0.024(3) 0.026(3) 0.021(3) 0.005(2) 0.001(3) -0.005(2)
C68' 0.022(3) 0.023(3) 0.016(3) 0.004(3) 0.000(3) -0.002(3)
C69' 0.036(4) 0.025(3) 0.045(5) 0.013(3) -0.006(3) -0.010(3)
F1" 0.050(10) 0.039(9) 0.15(2) 0.031(13) -0.056(13) -0.028(7)
F2" 0.047(9) 0.048(9) 0.064(11) 0.034(9) 0.000(8) -0.015(7)
F3" 0.081(16) 0.055(13) 0.106(17) -0.044(12) 0.055(14) -0.026(10)

loop_
_atom_type_symbol
_atom_type_description
_atom_type_scat_dispersion_real
_atom_type_scat_dispersion_imag
_atom_type_scat_source
C C 0.0033 0.0016 'International Tables Vol C Tables 4.2.6.8 and 6.1.1.4'
H H 0.0000 0.0000 'International Tables Vol C Tables 4.2.6.8 and 6.1.1.4'
Ga Ga 0.2307 1.6083 'International Tables Vol C Tables 4.2.6.8 and 6.1.1.4'
N N 0.0061 0.0033 'International Tables Vol C Tables 4.2.6.8 and 6.1.1.4'
Sb Sb -0.5866 1.5461 'International Tables Vol C Tables 4.2.6.8 and 6.1.1.4'
F F 0.0171 0.0103 'International Tables Vol C Tables 4.2.6.8 and 6.1.1.4'

loop_
_geom_angle_atom_site_label_1
_geom_angle_atom_site_label_2
_geom_angle_atom_site_label_3
_geom_angle
_geom_angle_site_symmetry_1
_geom_angle_site_symmetry_3
_geom_angle_publ_flag
N7 Sb1 Ga1 98.86(7) . . ?
N7 Sb1 Sb2 44.92(9) . . ?
Ga1 Sb1 Sb2 102.53(5) . . ?
N7 Sb1 Sb2' 51.07(9) . . ?
Ga1 Sb1 Sb2' 103.68(5) . . ?
N5 Ga1 N1_1 111.26(10) . . ?
N5 Ga1 N2_1 102.88(10) . . ?
N1_1 Ga1 N2_1 93.46(9) . . ?
N5 Ga1 Sb1 121.57(7) . . ?
N1_1 Ga1 Sb1 113.12(6) . . ?
N2_1 Ga1 Sb1 110.26(6) . . ?
C60 N5 C59 111.3(2) . . ?
C60 N5 Ga1 124.46(19) . . ?
C59 N5 Ga1 121.06(19) . . ?
C63' N7 Sb2 132.6(5) . . ?
C63 N7 Sb1 129.7(7) . . ?
C63' N7 Sb1 119.8(5) . . ?
Sb2 N7 Sb1 85.48(12) . . ?
C63 N7 Sb2' 122.3(5) . . ?
Sb1 N7 Sb2' 80.56(11) . . ?
C1_1 N1_1 C6_1 118.8(2) . . ?
C1_1 N1_1 Ga1 119.46(18) . . ?
C6_1 N1_1 Ga1 121.74(16) . . ?
C3_1 N2_1 C18_1 120.9(2) . . ?
C3_1 N2_1 Ga1 120.75(18) . . ?
C18_1 N2_1 Ga1 117.66(16) . . ?
N1_1 C1_1 C2_1 123.9(2) . . ?
N1_1 C1_1 C4_1 119.6(2) . . ?
C2_1 C1_1 C4_1 116.5(2) . . ?
C1_1 C2_1 C3_1 128.1(2) . . ?
N2_1 C3_1 C2_1 123.1(2) . . ?
N2_1 C3_1 C5_1 121.3(2) . . ?
C2_1 C3_1 C5_1 115.6(2) . . ?
C7_1 C6_1 C11_1 120.6(2) . . ?
C7_1 C6_1 N1_1 120.3(2) . . ?
C11_1 C6_1 N1_1 119.1(2) . . ?
C8_1 C7_1 C6_1 118.8(3) . . ?
C8_1 C7_1 C12_1 118.8(2) . . ?
C6_1 C7_1 C12_1 122.3(2) . . ?
C9_1 C8_1 C7_1 121.3(3) . . ?
C8_1 C9_1 C10_1 119.6(3) . . ?
C9_1 C10_1 C11_1 121.3(3) . . ?
C10_1 C11_1 C6_1 118.4(2) . . ?
C10_1 C11_1 C15_1 118.0(2) . . ?
C6_1 C11_1 C15_1 123.6(2) . . ?
C7_1 C12_1 C14_1 112.8(3) . . ?
C7_1 C12_1 C13_1 110.4(3) . . ?
C14_1 C12_1 C13_1 110.3(3) . . ?
C11_1 C15_1 C17_1 110.9(3) . . ?
C11_1 C15_1 C16_1 112.4(3) . . ?
C17_1 C15_1 C16_1 109.7(3) . . ?
C19_1 C18_1 C23_1 121.0(2) . . ?
C19_1 C18_1 N2_1 120.7(2) . . ?
C23_1 C18_1 N2_1 118.3(2) . . ?
C20_1 C19_1 C18_1 118.4(3) . . ?
C20_1 C19_1 C24_1 118.4(3) . . ?
C18_1 C19_1 C24_1 123.2(2) . . ?
C19_1 C20_1 C21_1 121.4(3) . . ?
C22_1 C21_1 C20_1 119.5(3) . . ?
C21_1 C22_1 C23_1 121.1(3) . . ?
C22_1 C23_1 C18_1 118.6(3) . . ?
C22_1 C23_1 C27_1 120.1(2) . . ?
C18_1 C23_1 C27_1 121.1(2) . . ?
C19_1 C24_1 C26_1 111.3(3) . . ?
C19_1 C24_1 C25_1 111.1(3) . . ?
C26_1 C24_1 C25_1 109.8(3) . . ?
C23_1 C27_1 C29_1 114.6(2) . . ?
C23_1 C27_1 C28_1 110.1(3) . . ?
C29_1 C27_1 C28_1 109.5(2) . . ?
N7 Sb2 Ga2 104.81(13) . . ?
N7 Sb2 Sb1 49.60(9) . . ?
Ga2 Sb2 Sb1 98.42(8) . . ?
N6 Ga2 N1_2 106.1(6) . . ?
N6 Ga2 N2_2 110.8(3) . . ?
N1_2 Ga2 N2_2 92.9(2) . . ?
N6 Ga2 Sb2 124.8(5) . . ?
N1_2 Ga2 Sb2 112.36(15) . . ?
N2_2 Ga2 Sb2 105.31(18) . . ?
C61 N6 C62 113(2) . . ?
C61 N6 Ga2 124(2) . . ?
C62 N6 Ga2 121.2(10) . . ?
C1_2 N1_2 C6_2 122.8(5) . . ?
C1_2 N1_2 Ga2 121.1(4) . . ?
C6_2 N1_2 Ga2 115.5(3) . . ?
N1_2 C1_2 C2_2 122.9(5) . . ?
N1_2 C1_2 C4_2 120.5(6) . . ?
C2_2 C1_2 C4_2 116.5(5) . . ?
C3_2 N2_2 C18_2 123.3(6) . . ?
C3_2 N2_2 Ga2 120.7(5) . . ?
C18_2 N2_2 Ga2 115.9(4) . . ?
C1_2 C2_2 C3_2 128.4(5) . . ?
C7_2 C6_2 C11_2 120.8(5) . . ?
C7_2 C6_2 N1_2 121.3(4) . . ?
C11_2 C6_2 N1_2 117.7(5) . . ?
N2_2 C3_2 C2_2 123.5(6) . . ?
N2_2 C3_2 C5_2 120.2(6) . . ?
C2_2 C3_2 C5_2 116.3(5) . . ?
C23_2 C27_2 C29_2 111.3(6) . . ?
C23_2 C27_2 C28_2 110.9(8) . . ?
C29_2 C27_2 C28_2 109.7(7) . . ?
C26_2 C24_2 C25_2 108.0(6) . . ?
C26_2 C24_2 C19_2 107.4(6) . . ?
C25_2 C24_2 C19_2 128.8(5) . . ?
C22_2 C23_2 C18_2 119.2(5) . . ?
C22_2 C23_2 C27_2 117.6(5) . . ?
C18_2 C23_2 C27_2 123.2(5) . . ?
C21_2 C22_2 C23_2 120.5(6) . . ?
C22_2 C21_2 C20_2 120.5(5) . . ?
C21_2 C20_2 C19_2 121.0(5) . . ?
C20_2 C19_2 C18_2 117.8(5) . . ?
C20_2 C19_2 C24_2 110.0(5) . . ?
C18_2 C19_2 C24_2 129.3(5) . . ?
C19_2 C18_2 C23_2 120.8(5) . . ?
C19_2 C18_2 N2_2 119.9(5) . . ?
C23_2 C18_2 N2_2 118.9(5) . . ?
C17_2 C15_2 C11_2 110.6(7) . . ?
C17_2 C15_2 C16_2 107.1(5) . . ?
C11_2 C15_2 C16_2 130.8(6) . . ?
C7_2 C12_2 C14_2 112.1(5) . . ?
C7_2 C12_2 C13_2 109.6(5) . . ?
C14_2 C12_2 C13_2 109.8(5) . . ?
C10_2 C11_2 C6_2 118.1(5) . . ?
C10_2 C11_2 C15_2 123.0(5) . . ?
C6_2 C11_2 C15_2 118.7(6) . . ?
C9_2 C10_2 C11_2 121.4(5) . . ?
C8_2 C9_2 C10_2 119.9(5) . . ?
C9_2 C8_2 C7_2 121.1(5) . . ?
C8_2 C7_2 C6_2 118.6(5) . . ?
C8_2 C7_2 C12_2 118.0(5) . . ?
C6_2 C7_2 C12_2 123.3(5) . . ?
N7 Sb2' Ga2' 107.67(12) . . ?
N7 Sb2' Sb1 48.36(8) . . ?
Ga2' Sb2' Sb1 99.03(9) . . ?
C62' N6' C61' 111(2) . . ?
C62' N6' Ga2' 122.7(10) . . ?
C61' N6' Ga2' 125(2) . . ?
N6' Ga2' N2_3 111.1(4) . . ?
N6' Ga2' N1_3 106.9(6) . . ?
N2_3 Ga2' N1_3 91.8(2) . . ?
N6' Ga2' Sb2' 123.6(6) . . ?
N2_3 Ga2' Sb2' 106.5(2) . . ?
N1_3 Ga2' Sb2' 112.45(16) . . ?
N2_3 C3_3 C2_3 122.6(6) . . ?
N2_3 C3_3 C5_3 119.6(6) . . ?
C2_3 C3_3 C5_3 117.9(5) . . ?
C1_3 C2_3 C3_3 127.8(5) . . ?
C3_3 N2_3 C18_3 121.2(6) . . ?
C3_3 N2_3 Ga2' 122.1(5) . . ?
C18_3 N2_3 Ga2' 116.7(5) . . ?
N1_3 C1_3 C2_3 123.4(5) . . ?
N1_3 C1_3 C4_3 120.5(6) . . ?
C2_3 C1_3 C4_3 116.1(5) . . ?
C1_3 N1_3 C6_3 121.4(5) . . ?
C1_3 N1_3 Ga2' 122.0(5) . . ?
C6_3 N1_3 Ga2' 115.9(4) . . ?
C8_3 C7_3 C6_3 119.2(5) . . ?
C8_3 C7_3 C12_3 117.9(5) . . ?
C6_3 C7_3 C12_3 122.9(5) . . ?
C7_3 C6_3 C11_3 120.3(5) . . ?
C7_3 C6_3 N1_3 120.7(4) . . ?
C11_3 C6_3 N1_3 118.8(5) . . ?
C14_3 C12_3 C7_3 110.8(5) . . ?
C14_3 C12_3 C13_3 109.6(5) . . ?
C7_3 C12_3 C13_3 111.9(5) . . ?
C11_3 C15_3 C16_3 87.6(5) . . ?
C11_3 C15_3 C17_3 115.3(7) . . ?
C16_3 C15_3 C17_3 106.5(6) . . ?
C19_3 C18_3 C23_3 120.7(5) . . ?
C19_3 C18_3 N2_3 121.0(6) . . ?
C23_3 C18_3 N2_3 118.2(6) . . ?
C20_3 C19_3 C18_3 119.4(5) . . ?
C20_3 C19_3 C24_3 128.6(5) . . ?
C18_3 C19_3 C24_3 108.8(5) . . ?
C21_3 C20_3 C19_3 120.0(5) . . ?
C25_3 C24_3 C26_3 108.7(6) . . ?
C25_3 C24_3 C19_3 99.9(5) . . ?
C26_3 C24_3 C19_3 102.7(7) . . ?
C22_3 C23_3 C18_3 118.6(5) . . ?
C22_3 C23_3 C27_3 119.4(6) . . ?
C18_3 C23_3 C27_3 122.0(6) . . ?
C23_3 C22_3 C21_3 121.2(5) . . ?
C22_3 C21_3 C20_3 120.1(5) . . ?
C23_3 C27_3 C28_3 111.1(9) . . ?
C23_3 C27_3 C29_3 112.9(6) . . ?
C28_3 C27_3 C29_3 109.5(8) . . ?
C10_3 C11_3 C6_3 119.1(5) . . ?
C10_3 C11_3 C15_3 118.4(6) . . ?
C6_3 C11_3 C15_3 122.6(6) . . ?
C11_3 C10_3 C9_3 120.9(5) . . ?
C8_3 C9_3 C10_3 119.2(5) . . ?
C9_3 C8_3 C7_3 121.3(5) . . ?
N7 C63 C68 115.8(7) . . ?
N7 C63 C64 126.0(7) . . ?
C68 C63 C64 118.1(7) . . ?
C65 C64 C63 120.7(6) . . ?
C64 C65 C66 120.5(6) . . ?
C65 C66 C67 119.8(6) . . ?
C65 C66 C69 120.9(6) . . ?
C67 C66 C69 119.2(7) . . ?
C66 C67 C68 119.8(6) . . ?
C67 C68 C63 121.2(7) . . ?
F3 C69 F2 103.9(9) . . ?
F3 C69 F1 103.5(8) . . ?
F2 C69 F1 104.6(10) . . ?
F3 C69 C66 114.2(7) . . ?
F2 C69 C66 116.4(12) . . ?
F1 C69 C66 112.9(7) . . ?
C5_4 C4_4 C3_4 119.3(7) . . ?
C2_4 C1_4 C6_4 118.8(7) . . ?
C2_4 C1_4 C7_4 120.6(8) . . ?
C6_4 C1_4 C7_4 120.6(8) . . ?
C2_4 C3_4 C4_4 119.6(7) . . ?
C5_4 C6_4 C1_4 120.3(7) . . ?
C1_4 C2_4 C3_4 121.3(7) . . ?
C6_4 C5_4 C4_4 120.7(7) . . ?
C68' C63' C64' 117.8(6) . . ?
C68' C63' N7 125.8(6) . . ?
C64' C63' N7 116.3(6) . . ?
C65' C64' C63' 120.5(6) . . ?
C66' C65' C64' 120.5(6) . . ?
C67' C66' C65' 119.8(5) . . ?
C67' C66' C69' 119.1(7) . . ?
C65' C66' C69' 121.0(6) . . ?
C66' C67' C68' 119.7(6) . . ?
C67' C68' C63' 121.6(6) . . ?
F3' C69' F2' 108.1(10) . . ?
F3' C69' F1' 104.5(11) . . ?
F2' C69' F1' 104.5(11) . . ?
F3' C69' C66' 115.5(8) . . ?
F2' C69' C66' 113.5(9) . . ?
F1' C69' C66' 109.8(16) . . ?

loop_
_geom_bond_atom_site_label_1
_geom_bond_atom_site_label_2
_geom_bond_distance
_geom_bond_site_symmetry_2
_geom_bond_publ_flag
Sb1 N7 2.113(3) . ?
Sb1 Ga1 2.6434(3) . ?
Sb1 Sb2 2.766(3) . ?
Sb1 Sb2' 2.789(3) . ?
Ga1 N5 1.863(2) . ?
Ga1 N1_1 1.985(2) . ?
Ga1 N2_1 2.001(2) . ?
N5 C60 1.442(4) . ?
N5 C59 1.452(4) . ?
N7 C63 1.355(9) . ?
N7 C63' 1.444(8) . ?
N7 Sb2 1.959(3) . ?
N7 Sb2' 2.200(3) . ?
N1_1 C1_1 1.343(3) . ?
N1_1 C6_1 1.444(3) . ?
N2_1 C3_1 1.322(3) . ?
N2_1 C18_1 1.439(3) . ?
C1_1 C2_1 1.395(4) . ?
C1_1 C4_1 1.511(4) . ?
C2_1 C3_1 1.413(4) . ?
C3_1 C5_1 1.510(4) . ?
C6_1 C7_1 1.401(4) . ?
C6_1 C11_1 1.414(4) . ?
C7_1 C8_1 1.395(4) . ?
C7_1 C12_1 1.524(4) . ?
C8_1 C9_1 1.383(4) . ?
C9_1 C10_1 1.383(4) . ?
C10_1 C11_1 1.396(4) . ?
C11_1 C15_1 1.523(4) . ?
C12_1 C14_1 1.528(4) . ?
C12_1 C13_1 1.530(5) . ?
C15_1 C17_1 1.530(5) . ?
C15_1 C16_1 1.537(4) . ?
C18_1 C19_1 1.405(4) . ?
C18_1 C23_1 1.411(4) . ?
C19_1 C20_1 1.393(4) . ?
C19_1 C24_1 1.526(4) . ?
C20_1 C21_1 1.395(4) . ?
C21_1 C22_1 1.385(4) . ?
C22_1 C23_1 1.396(4) . ?
C23_1 C27_1 1.523(4) . ?
C24_1 C26_1 1.529(4) . ?
C24_1 C25_1 1.542(4) . ?
C27_1 C29_1 1.528(4) . ?
C27_1 C28_1 1.529(4) . ?
Sb2 Ga2 2.657(3) . ?
Ga2 N6 1.852(9) . ?
Ga2 N1_2 1.986(4) . ?
Ga2 N2_2 1.995(6) . ?
N6 C61 1.40(6) . ?
N6 C62 1.462(17) . ?
N1_2 C1_2 1.328(7) . ?
N1_2 C6_2 1.441(8) . ?
C1_2 C2_2 1.394(10) . ?
C1_2 C4_2 1.511(8) . ?
N2_2 C3_2 1.328(8) . ?
N2_2 C18_2 1.437(8) . ?
C2_2 C3_2 1.404(9) . ?
C6_2 C7_2 1.408(7) . ?
C6_2 C11_2 1.415(7) . ?
C5_2 C3_2 1.520(9) . ?
C29_2 C27_2 1.535(9) . ?
C28_2 C27_2 1.536(10) . ?
C27_2 C23_2 1.523(8) . ?
C26_2 C24_2 1.543(9) . ?
C25_2 C24_2 1.544(8) . ?
C24_2 C19_2 1.666(8) . ?
C23_2 C22_2 1.393(8) . ?
C23_2 C18_2 1.412(7) . ?
C22_2 C21_2 1.379(8) . ?
C21_2 C20_2 1.389(8) . ?
C20_2 C19_2 1.404(7) . ?
C19_2 C18_2 1.411(7) . ?
C17_2 C15_2 1.515(8) . ?
C16_2 C15_2 1.670(9) . ?
C15_2 C11_2 1.568(8) . ?
C14_2 C12_2 1.531(8) . ?
C13_2 C12_2 1.542(7) . ?
C12_2 C7_2 1.527(7) . ?
C11_2 C10_2 1.393(7) . ?
C10_2 C9_2 1.387(8) . ?
C9_2 C8_2 1.380(8) . ?
C8_2 C7_2 1.396(7) . ?
Sb2' Ga2' 2.641(3) . ?
N6' C62' 1.428(18) . ?
N6' C61' 1.48(6) . ?
N6' Ga2' 1.846(9) . ?
Ga2' N2_3 1.980(6) . ?
Ga2' N1_3 1.985(5) . ?
C4_3 C1_3 1.523(8) . ?
C3_3 N2_3 1.333(8) . ?
C3_3 C2_3 1.402(8) . ?
C3_3 C5_3 1.507(9) . ?
C2_3 C1_3 1.389(10) . ?
N2_3 C18_3 1.433(8) . ?
C1_3 N1_3 1.330(8) . ?
N1_3 C6_3 1.436(7) . ?
C7_3 C8_3 1.391(7) . ?
C7_3 C6_3 1.403(7) . ?
C7_3 C12_3 1.529(7) . ?
C6_3 C11_3 1.410(7) . ?
C12_3 C14_3 1.528(8) . ?
C12_3 C13_3 1.540(7) . ?
C15_3 C11_3 1.529(9) . ?
C15_3 C16_3 1.548(8) . ?
C15_3 C17_3 1.555(9) . ?
C18_3 C19_3 1.396(8) . ?
C18_3 C23_3 1.408(8) . ?
C19_3 C20_3 1.395(7) . ?
C19_3 C24_3 1.552(8) . ?
C20_3 C21_3 1.387(8) . ?
C24_3 C25_3 1.530(8) . ?
C24_3 C26_3 1.538(9) . ?
C23_3 C22_3 1.381(8) . ?
C23_3 C27_3 1.527(9) . ?
C22_3 C21_3 1.387(8) . ?
C27_3 C28_3 1.535(11) . ?
C27_3 C29_3 1.537(9) . ?
C11_3 C10_3 1.389(7) . ?
C10_3 C9_3 1.403(7) . ?
C9_3 C8_3 1.384(7) . ?
F1 C69 1.332(10) . ?
F2 C69 1.319(10) . ?
F3 C69 1.308(9) . ?
C63 C68 1.392(9) . ?
C63 C64 1.410(9) . ?
C64 C65 1.380(8) . ?
C65 C66 1.387(8) . ?
C66 C67 1.391(8) . ?
C66 C69 1.485(10) . ?
C67 C68 1.392(9) . ?
C4_4 C5_4 1.375(10) . ?
C4_4 C3_4 1.376(10) . ?
C1_4 C2_4 1.369(9) . ?
C1_4 C6_4 1.378(9) . ?
C1_4 C7_4 1.491(14) . ?
C3_4 C2_4 1.369(10) . ?
C6_4 C5_4 1.364(10) . ?
F3' C69' 1.294(11) . ?
F2' C69' 1.299(11) . ?
F1' C69' 1.329(12) . ?
C63' C68' 1.395(9) . ?
C63' C64' 1.403(8) . ?
C64' C65' 1.392(8) . ?
C65' C66' 1.385(8) . ?
C66' C67' 1.384(8) . ?
C66' C69' 1.492(10) . ?
C67' C68' 1.390(8) . ?
